data_7706691
loop_
_publ_author_name
'Xie, Kai-Ping'
'Wu, Si-Guo'
'Wang, Long-Fei'
'Huang, Guo-Zhang'
'Ni, Zhao-Ping'
'Tong, Ming-Liang'

_publ_section_title
;
 A spin-crossover phenomenon in a 2D heterometallic coordination polymer
 with [Pd(SCN)<sub>4</sub>]<sup>2-</sup> building blocks.
;
_journal_issue 12
_journal_name_full 'Dalton transactions (Cambridge, England : 2003)'
_journal_page_first 4152
_journal_page_last 4158
_journal_paper_doi 10.1039/d1dt00244a
_journal_volume 50
_journal_year 2021
_chemical_formula_moiety 'C42 H26 Fe N6 Pd S4'
_chemical_formula_sum 'C42 H26 Fe N6 Pd S4'
_chemical_formula_weight 905.18
_space_group_crystal_system monoclinic
_space_group_IT_number 14
_space_group_name_Hall '-P 2yn'
_space_group_name_H-M_alt 'P 1 21/n 1'
_atom_sites_solution_hydrogens geom
_atom_sites_solution_primary dual
_audit_creation_date 2020-12-04
_audit_creation_method
;
Olex2 1.3
(compiled 2020.07.31 svn.rc2a77460 for OlexSys, GUI svn.r6145)
;
_audit_update_record
;
2021-01-04 deposited with the CCDC.	2021-02-24 downloaded from the CCDC.
;
_cell_angle_alpha 90
_cell_angle_beta 97.635(4)
_cell_angle_gamma 90
_cell_formula_units_Z 2
_cell_length_a 8.6153(10)
_cell_length_b 8.2200(10)
_cell_length_c 28.358(4)
_cell_measurement_reflns_used 5609
_cell_measurement_temperature 298(2)
_cell_measurement_theta_max 27.38
_cell_measurement_theta_min 2.62
_cell_volume 1990.4(4)
_computing_cell_refinement 'SAINT v8.37A (Bruker, 2015)'
_computing_data_reduction 'SAINT v8.37A (Bruker, 2015)'
_computing_molecular_graphics 'Olex2 1.3 (Dolomanov et al., 2009)'
_computing_publication_material 'Olex2 1.3 (Dolomanov et al., 2009)'
_computing_structure_refinement 'XL  (Sheldrick, 2008)'
_computing_structure_solution 'SHELXT 2014/5 (Sheldrick, 2014)'
_diffrn_ambient_temperature 298.03
_diffrn_measured_fraction_theta_full 0.992
_diffrn_measured_fraction_theta_max 0.979
_diffrn_measurement_device_type 'Bruker APEX-II CCD'
_diffrn_measurement_method '\f and \w scans'
_diffrn_radiation_type MoK\a
_diffrn_radiation_wavelength 0.71073
_diffrn_reflns_av_R_equivalents 0.0411
_diffrn_reflns_av_unetI/netI 0.0578
_diffrn_reflns_Laue_measured_fraction_full 0.992
_diffrn_reflns_Laue_measured_fraction_max 0.979
_diffrn_reflns_limit_h_max 11
_diffrn_reflns_limit_h_min -9
_diffrn_reflns_limit_k_max 10
_diffrn_reflns_limit_k_min -10
_diffrn_reflns_limit_l_max 34
_diffrn_reflns_limit_l_min -36
_diffrn_reflns_number 11816
_diffrn_reflns_point_group_measured_fraction_full 0.992
_diffrn_reflns_point_group_measured_fraction_max 0.979
_diffrn_reflns_theta_full 25.242
_diffrn_reflns_theta_max 27.472
_diffrn_reflns_theta_min 2.583
_diffrn_source_current 1.0
_diffrn_source_power 0.05
_diffrn_source_voltage 50.0
_diffrn_standards_number 0
_exptl_absorpt_coefficient_mu 1.065
_exptl_absorpt_correction_T_max 0.7456
_exptl_absorpt_correction_T_min 0.5993
_exptl_absorpt_correction_type multi-scan
_exptl_absorpt_process_details
;
SADABS-2014/5 (Bruker,2014/5) was used for absorption correction.
wR2(int) was 0.0773 before and 0.0578 after correction.
The Ratio of minimum to maximum transmission is 0.8038.
The \l/2 correction factor is Not present.
;
_exptl_crystal_colour red
_exptl_crystal_colour_primary red
_exptl_crystal_density_diffrn 1.510
_exptl_crystal_description block
_exptl_crystal_F_000 912
_exptl_crystal_size_max 0.18
_exptl_crystal_size_mid 0.12
_exptl_crystal_size_min 0.08
_refine_diff_density_max 0.600
_refine_diff_density_min -0.967
_refine_diff_density_rms 0.098
_refine_ls_extinction_method none
_refine_ls_goodness_of_fit_ref 1.225
_refine_ls_hydrogen_treatment constr
_refine_ls_matrix_type full
_refine_ls_number_parameters 247
_refine_ls_number_reflns 4466
_refine_ls_number_restraints 0
_refine_ls_restrained_S_all 1.225
_refine_ls_R_factor_all 0.1068
_refine_ls_R_factor_gt 0.0733
_refine_ls_shift/su_max 0.000
_refine_ls_shift/su_mean 0.000
_refine_ls_structure_factor_coef Fsqd
_refine_ls_weighting_details 'w=1/[\s^2^(Fo^2^)+10.7981P] where P=(Fo^2^+2Fc^2^)/3'
_refine_ls_weighting_scheme calc
_refine_ls_wR_factor_gt 0.1496
_refine_ls_wR_factor_ref 0.1590
_reflns_Friedel_coverage 0.000
_reflns_number_gt 3073
_reflns_number_total 4466
_reflns_threshold_expression 'I > 2\s(I)'
_cod_data_source_file d1dt00244a2.cif
_cod_data_source_block 2_CCDC1
_cod_depositor_comments 'Adding full bibliography for 7706690--7706692.cif.'
_cod_original_cell_volume 1990.5(4)
_cod_database_code 7706691
_shelx_shelxl_version_number 2014/7
_shelx_space_group_comment
;
The symmetry employed for this shelxl refinement is uniquely defined
by the following loop, which should always be used as a source of
symmetry information in preference to the above space-group names.
They are only intended as comments.
;
_olex2_refinement_description
;
1. Fixed Uiso
 At 1.2 times of:
  All C(H) groups
2.a Aromatic/amide H refined with riding coordinates:
 C1(H1), C2(H2), C3(H3), C5(H5), C8(H8), C9(H9), C10(H10), C11(H11), C13(H13),
 C15(H15), C16(H16), C17(H17), C18(H18)
;
_olex2_submission_special_instructions 'No special instructions were received'

loop_
_space_group_symop_operation_xyz
'x, y, z'
'-x+1/2, y+1/2, -z+1/2'
'-x, -y, -z'
'x-1/2, -y-1/2, z-1/2'

loop_
_atom_site_label
_atom_site_type_symbol
_atom_site_fract_x
_atom_site_fract_y
_atom_site_fract_z
_atom_site_U_iso_or_equiv
_atom_site_adp_type
_atom_site_occupancy
_atom_site_site_symmetry_order
_atom_site_calc_flag
_atom_site_refinement_flags_posn
_atom_site_refinement_flags_adp
_atom_site_refinement_flags_occupancy
_atom_site_disorder_assembly
_atom_site_disorder_group
Pd1 Pd 0.0000 0.0000 0.5000 0.0483(3) Uani 1 2 d S . P . .
Fe1 Fe 0.5000 0.5000 0.5000 0.0249(3) Uani 1 2 d S . P . .
S1 S 0.26740(19) -0.0253(2) 0.52259(12) 0.0926(10) Uani 1 1 d . . . . .
S2 S -0.0204(2) 0.7473(2) 0.46235(10) 0.0713(7) Uani 1 1 d . . . . .
N1 N 0.5172(6) 0.5084(7) 0.42391(17) 0.0372(11) Uani 1 1 d . . . . .
N2 N 0.4036(5) 0.2617(6) 0.49505(19) 0.0374(12) Uani 1 1 d . . . . .
N3 N 0.2702(6) 0.5964(7) 0.48574(19) 0.0400(13) Uani 1 1 d . . . . .
C1 C 0.4826(8) 0.6397(9) 0.3972(2) 0.0477(17) Uani 1 1 d . . . . .
H1 H 0.4364 0.7278 0.4105 0.057 Uiso 1 1 calc R U . . .
C2 C 0.5120(10) 0.6516(10) 0.3508(3) 0.063(2) Uani 1 1 d . . . . .
H2 H 0.4852 0.7451 0.3331 0.075 Uiso 1 1 calc R U . . .
C3 C 0.5809(10) 0.5237(9) 0.3313(2) 0.060(2) Uani 1 1 d . . . . .
H3 H 0.6043 0.5305 0.3003 0.071 Uiso 1 1 calc R U . . .
C4 C 0.6163(7) 0.3834(8) 0.3576(2) 0.0364(14) Uani 1 1 d . . . . .
C5 C 0.5817(7) 0.3828(8) 0.4036(2) 0.0343(13) Uani 1 1 d . . . . .
H5 H 0.6046 0.2893 0.4216 0.041 Uiso 1 1 calc R U . . .
C6 C 0.6919(8) 0.2375(8) 0.3386(2) 0.0394(15) Uani 1 1 d . . . . .
C7 C 0.6053(8) 0.1379(8) 0.3045(2) 0.0407(15) Uani 1 1 d . . . . .
C8 C 0.4453(9) 0.1677(11) 0.2866(3) 0.061(2) Uani 1 1 d . . . . .
H8 H 0.3936 0.2552 0.2983 0.073 Uiso 1 1 calc R U . . .
C9 C 0.3667(10) 0.0699(13) 0.2526(3) 0.079(3) Uani 1 1 d . . . . .
H9 H 0.2623 0.0913 0.2414 0.094 Uiso 1 1 calc R U . . .
C10 C 0.4428(11) -0.0633(12) 0.2344(3) 0.072(3) Uani 1 1 d . . . . .
H10 H 0.3894 -0.1272 0.2105 0.086 Uiso 1 1 calc R U . . .
C11 C 0.5907(10) -0.0982(11) 0.2512(3) 0.060(2) Uani 1 1 d . . . . .
H11 H 0.6372 -0.1888 0.2393 0.072 Uiso 1 1 calc R U . . .
C12 C 0.6799(8) -0.0026(9) 0.2864(2) 0.0473(16) Uani 1 1 d . . . . .
C13 C 0.8344(9) -0.0369(9) 0.3036(2) 0.0493(18) Uani 1 1 d . . . . .
H13 H 0.8813 -0.1287 0.2925 0.059 Uiso 1 1 calc R U . . .
C14 C 0.9208(8) 0.0619(9) 0.3368(2) 0.0478(17) Uani 1 1 d . . . . .
C15 C 1.0826(9) 0.0288(11) 0.3534(3) 0.065(2) Uani 1 1 d . . . . .
H15 H 1.1292 -0.0635 0.3425 0.078 Uiso 1 1 calc R U . . .
C16 C 1.1683(10) 0.1285(14) 0.3843(3) 0.078(3) Uani 1 1 d . . . . .
H16 H 1.2732 0.1057 0.3943 0.094 Uiso 1 1 calc R U . . .
C17 C 1.0979(9) 0.2682(12) 0.4013(3) 0.070(2) Uani 1 1 d . . . . .
H17 H 1.1576 0.3374 0.4224 0.084 Uiso 1 1 calc R U . . .
C18 C 0.9456(9) 0.3026(10) 0.3875(2) 0.0549(19) Uani 1 1 d . . . . .
H18 H 0.9023 0.3947 0.3997 0.066 Uiso 1 1 calc R U . . .
C19 C 0.8490(8) 0.2020(8) 0.3548(2) 0.0396(15) Uani 1 1 d . . . . .
C20 C 0.3420(6) 0.1450(8) 0.5056(2) 0.0370(15) Uani 1 1 d . . . . .
C21 C 0.1517(7) 0.6594(7) 0.4764(2) 0.0371(15) Uani 1 1 d . . . . .

loop_
_atom_site_aniso_label
_atom_site_aniso_U_11
_atom_site_aniso_U_22
_atom_site_aniso_U_33
_atom_site_aniso_U_23
_atom_site_aniso_U_13
_atom_site_aniso_U_12
Pd1 0.0186(3) 0.0251(4) 0.1012(7) 0.0178(4) 0.0074(3) 0.0040(3)
Fe1 0.0244(5) 0.0232(5) 0.0283(6) 0.0002(5) 0.0080(4) 0.0053(5)
S1 0.0222(8) 0.0235(9) 0.227(3) 0.0395(14) -0.0026(12) 0.0022(7)
S2 0.0284(9) 0.0430(11) 0.137(2) -0.0060(12) -0.0102(10) 0.0121(8)
N1 0.046(3) 0.033(3) 0.034(3) 0.004(3) 0.012(2) 0.010(3)
N2 0.024(2) 0.032(3) 0.055(3) 0.000(3) 0.005(2) -0.001(2)
N3 0.027(3) 0.042(3) 0.052(3) -0.001(3) 0.008(2) 0.008(2)
C1 0.065(5) 0.037(4) 0.044(4) 0.004(3) 0.013(3) 0.016(3)
C2 0.096(6) 0.052(5) 0.043(4) 0.015(4) 0.016(4) 0.024(5)
C3 0.097(6) 0.049(5) 0.036(4) 0.012(4) 0.023(4) 0.009(4)
C4 0.040(3) 0.038(4) 0.032(3) -0.001(3) 0.006(3) -0.001(3)
C5 0.039(3) 0.032(3) 0.033(3) 0.002(3) 0.011(3) 0.005(3)
C6 0.048(4) 0.043(4) 0.030(3) -0.003(3) 0.014(3) 0.001(3)
C7 0.045(4) 0.045(4) 0.033(3) -0.004(3) 0.011(3) -0.007(3)
C8 0.050(4) 0.081(6) 0.054(5) -0.017(4) 0.011(4) 0.000(4)
C9 0.047(5) 0.113(8) 0.074(6) -0.025(6) 0.002(4) -0.015(5)
C10 0.070(6) 0.087(7) 0.059(5) -0.030(5) 0.011(4) -0.023(5)
C11 0.068(5) 0.065(5) 0.050(4) -0.021(4) 0.025(4) -0.023(4)
C12 0.061(4) 0.049(4) 0.036(3) -0.007(4) 0.022(3) -0.007(4)
C13 0.062(4) 0.044(4) 0.047(4) -0.005(3) 0.024(3) 0.008(3)
C14 0.054(4) 0.054(4) 0.037(4) 0.001(3) 0.012(3) 0.011(3)
C15 0.066(5) 0.062(6) 0.067(5) -0.004(4) 0.010(4) 0.022(4)
C16 0.054(5) 0.106(8) 0.069(6) -0.005(6) -0.011(4) 0.017(5)
C17 0.053(5) 0.093(7) 0.059(5) -0.014(5) -0.011(4) 0.001(5)
C18 0.061(5) 0.061(5) 0.043(4) -0.008(4) 0.005(3) 0.004(4)
C19 0.047(4) 0.045(4) 0.030(3) 0.002(3) 0.012(3) 0.002(3)
C20 0.018(3) 0.033(3) 0.058(4) -0.010(3) 0.000(3) 0.010(3)
C21 0.030(3) 0.026(3) 0.056(4) 0.003(3) 0.008(3) 0.008(3)

loop_
_atom_type_symbol
_atom_type_description
_atom_type_scat_dispersion_real
_atom_type_scat_dispersion_imag
_atom_type_scat_source
C C 0.0033 0.0016 'International Tables Vol C Tables 4.2.6.8 and 6.1.1.4'
H H 0.0000 0.0000 'International Tables Vol C Tables 4.2.6.8 and 6.1.1.4'
Fe Fe 0.3463 0.8444 'International Tables Vol C Tables 4.2.6.8 and 6.1.1.4'
N N 0.0061 0.0033 'International Tables Vol C Tables 4.2.6.8 and 6.1.1.4'
Pd Pd -0.9988 1.0072 'International Tables Vol C Tables 4.2.6.8 and 6.1.1.4'
S S 0.1246 0.1234 'International Tables Vol C Tables 4.2.6.8 and 6.1.1.4'

loop_
_geom_angle_atom_site_label_1
_geom_angle_atom_site_label_2
_geom_angle_atom_site_label_3
_geom_angle
_geom_angle_site_symmetry_1
_geom_angle_site_symmetry_3
_geom_angle_publ_flag
S1 Pd1 S1 180.0 . 3_556 ?
S1 Pd1 S2 93.36(7) . 1_545 ?
S1 Pd1 S2 86.64(7) . 3_566 ?
S1 Pd1 S2 86.64(7) 3_556 1_545 ?
S1 Pd1 S2 93.36(7) 3_556 3_566 ?
S2 Pd1 S2 180.0 3_566 1_545 ?
N1 Fe1 N1 180.0 3_666 . ?
N2 Fe1 N1 92.4(2) 3_666 3_666 ?
N2 Fe1 N1 87.6(2) 3_666 . ?
N2 Fe1 N1 92.4(2) . . ?
N2 Fe1 N1 87.6(2) . 3_666 ?
N2 Fe1 N2 180.0 3_666 . ?
N3 Fe1 N1 90.92(19) . 3_666 ?
N3 Fe1 N1 89.08(19) 3_666 3_666 ?
N3 Fe1 N1 89.08(19) . . ?
N3 Fe1 N1 90.92(19) 3_666 . ?
N3 Fe1 N2 90.9(2) . 3_666 ?
N3 Fe1 N2 90.9(2) 3_666 . ?
N3 Fe1 N2 89.1(2) . . ?
N3 Fe1 N2 89.1(2) 3_666 3_666 ?
N3 Fe1 N3 180.0 . 3_666 ?
C20 S1 Pd1 104.9(2) . . ?
C21 S2 Pd1 105.6(2) . 1_565 ?
C1 N1 Fe1 123.3(4) . . ?
C1 N1 C5 117.1(5) . . ?
C5 N1 Fe1 119.2(4) . . ?
C20 N2 Fe1 159.6(5) . . ?
C21 N3 Fe1 174.2(5) . . ?
N1 C1 H1 118.4 . . ?
N1 C1 C2 123.1(6) . . ?
C2 C1 H1 118.4 . . ?
C1 C2 H2 120.7 . . ?
C3 C2 C1 118.7(7) . . ?
C3 C2 H2 120.7 . . ?
C2 C3 H3 120.0 . . ?
C2 C3 C4 120.1(6) . . ?
C4 C3 H3 120.0 . . ?
C3 C4 C6 123.2(6) . . ?
C5 C4 C3 117.0(6) . . ?
C5 C4 C6 119.8(6) . . ?
N1 C5 C4 124.1(6) . . ?
N1 C5 H5 118.0 . . ?
C4 C5 H5 118.0 . . ?
C7 C6 C4 119.8(6) . . ?
C19 C6 C4 119.7(6) . . ?
C19 C6 C7 120.5(6) . . ?
C6 C7 C8 123.1(7) . . ?
C6 C7 C12 119.3(6) . . ?
C8 C7 C12 117.7(6) . . ?
C7 C8 H8 119.5 . . ?
C9 C8 C7 121.1(8) . . ?
C9 C8 H8 119.5 . . ?
C8 C9 H9 119.8 . . ?
C8 C9 C10 120.4(8) . . ?
C10 C9 H9 119.8 . . ?
C9 C10 H10 119.8 . . ?
C11 C10 C9 120.5(8) . . ?
C11 C10 H10 119.8 . . ?
C10 C11 H11 118.8 . . ?
C10 C11 C12 122.4(8) . . ?
C12 C11 H11 118.8 . . ?
C11 C12 C7 117.9(7) . . ?
C13 C12 C7 119.2(6) . . ?
C13 C12 C11 122.8(7) . . ?
C12 C13 H13 119.1 . . ?
C14 C13 C12 121.7(7) . . ?
C14 C13 H13 119.1 . . ?
C13 C14 C15 121.5(7) . . ?
C13 C14 C19 119.7(6) . . ?
C19 C14 C15 118.7(7) . . ?
C14 C15 H15 119.3 . . ?
C16 C15 C14 121.5(8) . . ?
C16 C15 H15 119.3 . . ?
C15 C16 H16 120.2 . . ?
C15 C16 C17 119.6(8) . . ?
C17 C16 H16 120.2 . . ?
C16 C17 H17 119.4 . . ?
C18 C17 C16 121.1(8) . . ?
C18 C17 H17 119.4 . . ?
C17 C18 H18 119.1 . . ?
C17 C18 C19 121.9(8) . . ?
C19 C18 H18 119.1 . . ?
C6 C19 C14 119.5(6) . . ?
C6 C19 C18 123.3(6) . . ?
C18 C19 C14 117.1(6) . . ?
N2 C20 S1 175.7(6) . . ?
N3 C21 S2 178.9(7) . . ?

loop_
_geom_bond_atom_site_label_1
_geom_bond_atom_site_label_2
_geom_bond_distance
_geom_bond_site_symmetry_2
_geom_bond_publ_flag
Pd1 S1 2.3170(17) . ?
Pd1 S1 2.3170(17) 3_556 ?
Pd1 S2 2.331(2) 1_545 ?
Pd1 S2 2.331(2) 3_566 ?
Fe1 N1 2.183(5) . ?
Fe1 N1 2.183(5) 3_666 ?
Fe1 N2 2.125(5) . ?
Fe1 N2 2.125(5) 3_666 ?
Fe1 N3 2.121(5) 3_666 ?
Fe1 N3 2.121(5) . ?
S1 C20 1.638(7) . ?
S2 Pd1 2.331(2) 1_565 ?
S2 C21 1.650(6) . ?
N1 C1 1.329(8) . ?
N1 C5 1.339(7) . ?
N2 C20 1.156(8) . ?
N3 C21 1.144(7) . ?
C1 H1 0.9300 . ?
C1 C2 1.376(9) . ?
C2 H2 0.9300 . ?
C2 C3 1.361(10) . ?
C3 H3 0.9300 . ?
C3 C4 1.384(9) . ?
C4 C5 1.376(8) . ?
C4 C6 1.499(9) . ?
C5 H5 0.9300 . ?
C6 C7 1.402(9) . ?
C6 C19 1.401(9) . ?
C7 C8 1.426(10) . ?
C7 C12 1.449(10) . ?
C8 H8 0.9300 . ?
C8 C9 1.364(11) . ?
C9 H9 0.9300 . ?
C9 C10 1.409(13) . ?
C10 H10 0.9300 . ?
C10 C11 1.331(12) . ?
C11 H11 0.9300 . ?
C11 C12 1.416(10) . ?
C12 C13 1.384(10) . ?
C13 H13 0.9300 . ?
C13 C14 1.382(10) . ?
C14 C15 1.437(10) . ?
C14 C19 1.434(9) . ?
C15 H15 0.9300 . ?
C15 C16 1.346(12) . ?
C16 H16 0.9300 . ?
C16 C17 1.414(13) . ?
C17 H17 0.9300 . ?
C17 C18 1.348(10) . ?
C18 H18 0.9300 . ?
C18 C19 1.425(9) . ?

loop_
_geom_torsion_atom_site_label_1
_geom_torsion_atom_site_label_2
_geom_torsion_atom_site_label_3
_geom_torsion_atom_site_label_4
_geom_torsion
_geom_torsion_site_symmetry_1
_geom_torsion_site_symmetry_2
_geom_torsion_site_symmetry_3
_geom_torsion_site_symmetry_4
_geom_torsion_publ_flag
Fe1 N1 C1 C2 171.6(6) . . . . ?
Fe1 N1 C5 C4 -171.5(5) . . . . ?
N1 C1 C2 C3 -0.6(13) . . . . ?
C1 N1 C5 C4 1.2(10) . . . . ?
C1 C2 C3 C4 1.8(13) . . . . ?
C2 C3 C4 C5 -1.4(12) . . . . ?
C2 C3 C4 C6 179.9(7) . . . . ?
C3 C4 C5 N1 -0.1(10) . . . . ?
C3 C4 C6 C7 -72.7(9) . . . . ?
C3 C4 C6 C19 107.0(8) . . . . ?
C4 C6 C7 C8 -0.2(10) . . . . ?
C4 C6 C7 C12 179.9(6) . . . . ?
C4 C6 C19 C14 179.7(6) . . . . ?
C4 C6 C19 C18 -3.0(10) . . . . ?
C5 N1 C1 C2 -0.8(11) . . . . ?
C5 C4 C6 C7 108.6(7) . . . . ?
C5 C4 C6 C19 -71.6(8) . . . . ?
C6 C4 C5 N1 178.6(6) . . . . ?
C6 C7 C8 C9 178.3(8) . . . . ?
C6 C7 C12 C11 -178.3(6) . . . . ?
C6 C7 C12 C13 1.0(10) . . . . ?
C7 C6 C19 C14 -0.6(9) . . . . ?
C7 C6 C19 C18 176.8(6) . . . . ?
C7 C8 C9 C10 0.0(14) . . . . ?
C7 C12 C13 C14 -1.7(10) . . . . ?
C8 C7 C12 C11 1.8(10) . . . . ?
C8 C7 C12 C13 -178.9(7) . . . . ?
C8 C9 C10 C11 2.0(15) . . . . ?
C9 C10 C11 C12 -2.0(14) . . . . ?
C10 C11 C12 C7 0.1(11) . . . . ?
C10 C11 C12 C13 -179.1(8) . . . . ?
C11 C12 C13 C14 177.6(7) . . . . ?
C12 C7 C8 C9 -1.8(11) . . . . ?
C12 C13 C14 C15 -177.9(7) . . . . ?
C12 C13 C14 C19 1.2(10) . . . . ?
C13 C14 C15 C16 177.4(8) . . . . ?
C13 C14 C19 C6 -0.1(10) . . . . ?
C13 C14 C19 C18 -177.6(6) . . . . ?
C14 C15 C16 C17 0.7(14) . . . . ?
C15 C14 C19 C6 179.1(7) . . . . ?
C15 C14 C19 C18 1.6(10) . . . . ?
C15 C16 C17 C18 0.6(15) . . . . ?
C16 C17 C18 C19 -0.8(13) . . . . ?
C17 C18 C19 C6 -177.7(7) . . . . ?
C17 C18 C19 C14 -0.3(11) . . . . ?
C19 C6 C7 C8 -180.0(7) . . . . ?
C19 C6 C7 C12 0.1(9) . . . . ?
C19 C14 C15 C16 -1.8(12) . . . . ?
